data_2107202
loop_
_publ_author_name
'Shoemaker, C.B.'
'Shoemaker, D.P.'

_publ_section_title
;
 Refinement of an R phase, Mn85.5 Si14.5
;
_journal_name_full 'Acta Crystallographica B (24,1968-38,1982)'
_journal_page_first 701
_journal_page_last 705
_journal_volume 34
_journal_year 1978
_chemical_formula_sum 'Mn44.1 Si8.9'
_space_group_IT_number 148
_symmetry_space_group_name_Hall '-R 3'
_symmetry_space_group_name_H-M 'R -3 :H'
_cell_angle_alpha 90
_cell_angle_beta 90
_cell_angle_gamma 120
_cell_formula_units_Z 3
_cell_length_a 10.871
_cell_length_b 10.871
_cell_length_c 19.18
_cell_volume 1962.991
_citation_journal_id_ASTM ACBCAR
_cod_data_source_file Shoemaker_ACBCAR_1978_652.cif
_cod_data_source_block Mn44.1Si8.9
_cod_database_code 2107202

loop_
_symmetry_equiv_pos_as_xyz
x,y,z
-y,x-y,z
-x+y,-x,z
-x,-y,-z
y,-x+y,-z
x-y,x,-z
x+2/3,y+1/3,z+1/3
-y+2/3,x-y+1/3,z+1/3
-x+y+2/3,-x+1/3,z+1/3
-x+2/3,-y+1/3,-z+1/3
y+2/3,-x+y+1/3,-z+1/3
x-y+2/3,x+1/3,-z+1/3
x+1/3,y+2/3,z+2/3
-y+1/3,x-y+2/3,z+2/3
-x+y+1/3,-x+2/3,z+2/3
-x+1/3,-y+2/3,-z+2/3
y+1/3,-x+y+2/3,-z+2/3
x-y+1/3,x+2/3,-z+2/3

loop_
_atom_site_label
_atom_site_type_symbol
_atom_site_fract_x
_atom_site_fract_y
_atom_site_fract_z
_atom_site_occupancy
_atom_site_U_iso_or_equiv
Si6 Si 0.22082 0.19384 0.26438 0.29 0.0
Mn3 Mn 0.82738 0.58083 0.33475 0.67 0.0
Mn1 Mn 0 0 0.5 0.1 0.0
Si1 Si 0 0 0.5 0.9 0.0
Si3 Si 0.82738 0.58083 0.33475 0.33 0.0
Mn11 Mn 0.93499 0.55747 0.45581 1 0.0
Si4 Si 0.7192 0.61397 0.43464 0.28 0.0
Si2 Si 0 0 0.30574 0.73 0.0
Mn10 Mn 0.03583 0.25793 0.31676 1 0.0
Mn7 Mn 0 0 0.07392 1 0.0
Mn4 Mn 0.7192 0.61397 0.43464 0.72 0.0
Si5 Si 0.01953 0.13943 0.1946 0.19 0.0
Mn9 Mn 0.11075 0.26495 0.46582 1 0.0
Mn6 Mn 0.22082 0.19384 0.26438 0.71 0.0
Mn2 Mn 0 0 0.30574 0.27 0.0
Mn5 Mn 0.01953 0.13943 0.1946 0.81 0.0
Mn8 Mn 0.17434 0.12859 0.39824 1 0.0
